data_1100763
loop_
_publ_author_name
'Sergey M. Dibrov'
'Bin Deng'
'Donald E. Ellis'
'James A. Ibers'

_publ_contact_author_name 'James A. Ibers'
_publ_section_title
;

Synthesis and Structural Characterization of Some Selenoruthenates and

Telluroruthenates

;
_journal_name_full 'Inorganic Chemistry'
_journal_page_first 3441
_journal_page_last 3448
_journal_paper_doi 10.1021/ic0483646
_journal_volume 44
_journal_year 2005
_chemical_formula_sum 'C47 H42 Cl2 P2 Ru2 Te6'
_chemical_formula_weight 1707.39
_chemical_name_systematic
;

?

;
_space_group_IT_number 2
_symmetry_cell_setting triclinic
_symmetry_space_group_name_Hall '-P 1'
_symmetry_space_group_name_H-M 'P -1'
_atom_sites_solution_hydrogens geom
_atom_sites_solution_primary direct
_atom_sites_solution_secondary difmap
_audit_creation_method SHELXL-97
_cell_angle_alpha 81.536(3)
_cell_angle_beta 83.552(3)
_cell_angle_gamma 74.870(3)
_cell_formula_units_Z 2
_cell_length_a 9.3753(16)
_cell_length_b 14.520(2)
_cell_length_c 19.117(3)
_cell_measurement_reflns_used 8584
_cell_measurement_temperature 153(2)
_cell_measurement_theta_max 27.18
_cell_measurement_theta_min 1.46
_cell_volume 2477.4(7)
_computing_structure_refinement 'SHELXL-97 (Sheldrick, 1997)'
_computing_structure_solution 'SHELXS-97 (Sheldrick, 1990)'
_diffrn_ambient_temperature 153(2)
_diffrn_measured_fraction_theta_full 0.697
_diffrn_measured_fraction_theta_max 0.697
_diffrn_measurement_device_type 'Bruker 1000-CCD'
_diffrn_measurement_method 'omega scans'
_diffrn_radiation_monochromator graphite
_diffrn_radiation_source 'fine-focus sealed tube'
_diffrn_radiation_type MoK\a
_diffrn_radiation_wavelength 0.71073
_diffrn_reflns_av_R_equivalents 0.0468
_diffrn_reflns_av_sigmaI/netI 0.0663
_diffrn_reflns_limit_h_max 12
_diffrn_reflns_limit_h_min -11
_diffrn_reflns_limit_k_max 17
_diffrn_reflns_limit_k_min -18
_diffrn_reflns_limit_l_max 23
_diffrn_reflns_limit_l_min -22
_diffrn_reflns_number 18061
_diffrn_reflns_theta_full 27.18
_diffrn_reflns_theta_max 27.18
_diffrn_reflns_theta_min 1.46
_exptl_absorpt_coefficient_mu 4.277
_exptl_absorpt_correction_T_max 0.84811
_exptl_absorpt_correction_T_min 0.43897
_exptl_absorpt_correction_type numerical
_exptl_crystal_colour brown
_exptl_crystal_density_diffrn 2.289
_exptl_crystal_density_method 'not measured'
_exptl_crystal_description needle
_exptl_crystal_F_000 1576
_exptl_crystal_size_max 0.234
_exptl_crystal_size_mid 0.088
_exptl_crystal_size_min 0.042
_refine_diff_density_max 2.919
_refine_diff_density_min -1.305
_refine_diff_density_rms 0.302
_refine_ls_extinction_method none
_refine_ls_goodness_of_fit_ref 1.063
_refine_ls_hydrogen_treatment mixed
_refine_ls_matrix_type full
_refine_ls_number_parameters 532
_refine_ls_number_reflns 7678
_refine_ls_number_restraints 0
_refine_ls_restrained_S_all 1.063
_refine_ls_R_factor_all 0.0719
_refine_ls_R_factor_gt 0.0496
_refine_ls_shift/su_max 0.001
_refine_ls_shift/su_mean 0.000
_refine_ls_structure_factor_coef Fsqd
_refine_ls_weighting_details 'calc w=1/[\s^2^(Fo^2^)+(0.0874P)^2^+0.0000P] where P=(Fo^2^+2Fc^2^)/3'
_refine_ls_weighting_scheme calc
_refine_ls_wR_factor_gt 0.1279
_refine_ls_wR_factor_ref 0.1459
_reflns_number_gt 5759
_reflns_number_total 7678
_reflns_threshold_expression >2sigma(I)
_cod_data_source_file ic0483646si20041124_025321_1.cif
_cod_data_source_block ru2te6d
_cod_original_cell_volume 2477.5(7)
_cod_database_code 1100763

loop_
_symmetry_equiv_pos_as_xyz
'x, y, z'
'-x, -y, -z'

loop_
_atom_site_label
_atom_site_type_symbol
_atom_site_fract_x
_atom_site_fract_y
_atom_site_fract_z
_atom_site_U_iso_or_equiv
_atom_site_adp_type
_atom_site_occupancy
_atom_site_symmetry_multiplicity
_atom_site_calc_flag
_atom_site_refinement_flags
_atom_site_disorder_assembly
_atom_site_disorder_group
Ru1 Ru 0.89326(9) -0.00222(6) 0.31200(4) 0.0186(2) Uani 1 1 d . . .
Ru2 Ru 0.34319(9) 0.35904(6) 0.40279(4) 0.0174(2) Uani 1 1 d . . .
Te1 Te 0.63701(8) -0.04597(5) 0.31303(4) 0.0273(2) Uani 1 1 d . . .
Te2 Te 0.45957(8) 0.05776(5) 0.41113(4) 0.0266(2) Uani 1 1 d . . .
Te3 Te 0.44287(7) 0.22602(5) 0.32250(3) 0.01862(19) Uani 1 1 d . . .
Te4 Te 0.78026(7) 0.17891(5) 0.30956(3) 0.01941(19) Uani 1 1 d . . .
Te5 Te 0.77982(8) 0.21642(5) 0.44514(4) 0.0263(2) Uani 1 1 d . . .
Te6 Te 0.60181(7) 0.39456(5) 0.41569(4) 0.02069(19) Uani 1 1 d . . .
P1 P 0.9224(3) 0.01808(19) 0.19042(14) 0.0205(6) Uani 1 1 d . . .
P2 P 0.3038(3) 0.47307(19) 0.30627(14) 0.0192(6) Uani 1 1 d . . .
C1 C 1.1286(12) -0.0535(8) 0.3328(6) 0.029(3) Uani 1 1 d . . .
H1 H 1.2039 -0.0370 0.2996 0.035 Uiso 1 1 calc R . .
C2 C 1.0713(11) -0.1368(8) 0.3350(6) 0.029(3) Uani 1 1 d . . .
H2 H 1.1020 -0.1858 0.3047 0.035 Uiso 1 1 calc R . .
C3 C 0.9614(12) -0.1305(8) 0.3910(6) 0.032(3) Uani 1 1 d . . .
H3 H 0.9036 -0.1759 0.4050 0.038 Uiso 1 1 calc R . .
C4 C 0.9479(13) -0.0483(8) 0.4237(6) 0.032(3) Uani 1 1 d . . .
H4 H 0.8801 -0.0278 0.4625 0.039 Uiso 1 1 calc R . .
C5 C 1.0557(13) -0.0010(8) 0.3874(6) 0.032(3) Uani 1 1 d . . .
H5 H 1.0745 0.0562 0.3986 0.039 Uiso 1 1 calc R . .
C6 C 1.0408(11) -0.0861(8) 0.1496(5) 0.022(2) Uani 1 1 d . . .
C7 C 1.1527(13) -0.0782(8) 0.0978(6) 0.029(3) Uani 1 1 d . . .
H7 H 1.1728 -0.0172 0.0828 0.035 Uiso 1 1 calc R . .
C8 C 1.2359(14) -0.1575(9) 0.0673(6) 0.038(3) Uani 1 1 d . . .
H8 H 1.3150 -0.1512 0.0327 0.046 Uiso 1 1 calc R . .
C9 C 1.2048(13) -0.2457(9) 0.0868(6) 0.036(3) Uani 1 1 d . . .
H9 H 1.2602 -0.3000 0.0648 0.043 Uiso 1 1 calc R . .
C10 C 1.0910(14) -0.2549(8) 0.1393(6) 0.036(3) Uani 1 1 d . . .
H10 H 1.0681 -0.3154 0.1523 0.043 Uiso 1 1 calc R . .
C11 C 1.0124(12) -0.1774(8) 0.1722(6) 0.029(3) Uani 1 1 d . . .
H11 H 0.9395 -0.1848 0.2099 0.035 Uiso 1 1 calc R . .
C12 C 0.7553(11) 0.0450(7) 0.1425(5) 0.019(2) Uani 1 1 d . . .
C13 C 0.6557(11) 0.1354(8) 0.1406(6) 0.026(3) Uani 1 1 d . . .
H13 H 0.6833 0.1855 0.1585 0.031 Uiso 1 1 calc R . .
C14 C 0.5186(12) 0.1551(8) 0.1137(6) 0.027(3) Uani 1 1 d . . .
H14 H 0.4531 0.2172 0.1143 0.032 Uiso 1 1 calc R . .
C15 C 0.4783(13) 0.0856(8) 0.0866(6) 0.032(3) Uani 1 1 d . . .
H15 H 0.3841 0.0992 0.0682 0.038 Uiso 1 1 calc R . .
C16 C 0.5715(13) -0.0037(9) 0.0854(7) 0.041(3) Uani 1 1 d . . .
H16 H 0.5413 -0.0516 0.0661 0.049 Uiso 1 1 calc R . .
C17 C 0.7131(12) -0.0263(8) 0.1127(6) 0.027(3) Uani 1 1 d . . .
H17 H 0.7781 -0.0883 0.1110 0.033 Uiso 1 1 calc R . .
C18 C 1.0059(11) 0.1169(7) 0.1510(5) 0.018(2) Uani 1 1 d . . .
C19 C 1.0892(11) 0.1539(8) 0.1910(6) 0.024(3) Uani 1 1 d . . .
H19 H 1.1073 0.1253 0.2382 0.029 Uiso 1 1 calc R . .
C20 C 1.1444(13) 0.2306(8) 0.1630(6) 0.031(3) Uani 1 1 d . . .
H20 H 1.2053 0.2523 0.1902 0.037 Uiso 1 1 calc R . .
C21 C 1.1137(12) 0.2779(8) 0.0956(6) 0.032(3) Uani 1 1 d . . .
H21 H 1.1465 0.3341 0.0778 0.038 Uiso 1 1 calc R . .
C22 C 1.0341(13) 0.2406(8) 0.0552(6) 0.035(3) Uani 1 1 d . . .
H22 H 1.0159 0.2700 0.0082 0.042 Uiso 1 1 calc R . .
C23 C 0.9811(12) 0.1626(7) 0.0813(5) 0.025(3) Uani 1 1 d . . .
H23 H 0.9268 0.1385 0.0523 0.030 Uiso 1 1 calc R . .
C24 C 0.1707(12) 0.4389(8) 0.4765(6) 0.031(3) Uani 1 1 d . . .
H24 H 0.1386 0.5071 0.4713 0.038 Uiso 1 1 calc R . .
C25 C 0.2860(12) 0.3812(8) 0.5160(6) 0.031(3) Uani 1 1 d . . .
H25 H 0.3468 0.4045 0.5421 0.037 Uiso 1 1 calc R . .
C26 C 0.2983(12) 0.2840(8) 0.5113(5) 0.025(3) Uani 1 1 d . . .
H26 H 0.3667 0.2305 0.5337 0.029 Uiso 1 1 calc R . .
C27 C 0.1895(12) 0.2811(8) 0.4670(6) 0.030(3) Uani 1 1 d . . .
H27 H 0.1726 0.2244 0.4540 0.036 Uiso 1 1 calc R . .
C28 C 0.1110(11) 0.3743(8) 0.4454(6) 0.029(3) Uani 1 1 d . . .
H28 H 0.0317 0.3921 0.4153 0.035 Uiso 1 1 calc R . .
C29 C 0.3842(11) 0.4451(7) 0.2169(5) 0.019(2) Uani 1 1 d . . .
C30 C 0.5399(12) 0.4086(7) 0.2090(5) 0.022(2) Uani 1 1 d . . .
H30 H 0.5948 0.3951 0.2498 0.026 Uiso 1 1 calc R . .
C31 C 0.6132(13) 0.3924(8) 0.1447(6) 0.029(3) Uani 1 1 d . . .
H31 H 0.7178 0.3687 0.1403 0.035 Uiso 1 1 calc R . .
C32 C 0.5315(14) 0.4114(8) 0.0853(6) 0.034(3) Uani 1 1 d . . .
H32 H 0.5813 0.4006 0.0401 0.041 Uiso 1 1 calc R . .
C33 C 0.3825(13) 0.4450(8) 0.0913(6) 0.032(3) Uani 1 1 d . . .
H33 H 0.3285 0.4570 0.0503 0.038 Uiso 1 1 calc R . .
C34 C 0.3082(13) 0.4620(7) 0.1568(6) 0.027(3) Uani 1 1 d . . .
H34 H 0.2034 0.4856 0.1604 0.033 Uiso 1 1 calc R . .
C35 C 0.1041(11) 0.5153(7) 0.2940(5) 0.022(2) Uani 1 1 d . . .
C36 C 0.0290(11) 0.4529(8) 0.2762(5) 0.020(2) Uani 1 1 d . . .
H36 H 0.0834 0.3913 0.2648 0.024 Uiso 1 1 calc R . .
C37 C -0.1221(13) 0.4778(9) 0.2747(6) 0.035(3) Uani 1 1 d . . .
H37 H -0.1712 0.4345 0.2611 0.042 Uiso 1 1 calc R . .
C38 C -0.2037(12) 0.5671(10) 0.2934(6) 0.035(3) Uani 1 1 d . . .
H38 H -0.3089 0.5835 0.2950 0.042 Uiso 1 1 calc R . .
C39 C -0.1296(12) 0.6324(8) 0.3096(6) 0.029(3) Uani 1 1 d . . .
H39 H -0.1841 0.6943 0.3204 0.035 Uiso 1 1 calc R . .
C40 C 0.0215(11) 0.6070(8) 0.3100(5) 0.026(3) Uani 1 1 d . . .
H40 H 0.0713 0.6515 0.3212 0.031 Uiso 1 1 calc R . .
C41 C 0.3597(10) 0.5865(7) 0.3061(5) 0.021(2) Uani 1 1 d . . .
C42 C 0.3713(11) 0.6154(7) 0.3707(5) 0.020(2) Uani 1 1 d . . .
H42 H 0.3543 0.5765 0.4137 0.024 Uiso 1 1 calc R . .
C43 C 0.4086(11) 0.7033(7) 0.3718(6) 0.027(3) Uani 1 1 d . . .
H43 H 0.4158 0.7248 0.4156 0.033 Uiso 1 1 calc R . .
C44 C 0.4341(11) 0.7568(7) 0.3090(6) 0.026(3) Uani 1 1 d . . .
H44 H 0.4621 0.8150 0.3097 0.031 Uiso 1 1 calc R . .
C45 C 0.4208(11) 0.7298(8) 0.2454(6) 0.026(3) Uani 1 1 d . . .
H45 H 0.4354 0.7698 0.2026 0.031 Uiso 1 1 calc R . .
C46 C 0.3858(11) 0.6435(7) 0.2436(6) 0.022(2) Uani 1 1 d . . .
H46 H 0.3795 0.6232 0.1993 0.027 Uiso 1 1 calc R . .
C47 C -0.2661(15) 0.6224(11) 0.1187(7) 0.055(4) Uani 1 1 d . . .
H47A H -0.3253 0.5828 0.1496 0.066 Uiso 1 1 calc R . .
H47B H -0.2294 0.6593 0.1492 0.066 Uiso 1 1 calc R . .
Cl1 Cl -0.1124(4) 0.5456(3) 0.07567(18) 0.0527(9) Uani 1 1 d . . .
Cl2 Cl -0.3785(4) 0.7017(3) 0.05884(19) 0.0640(11) Uani 1 1 d . . .

loop_
_atom_site_aniso_label
_atom_site_aniso_U_11
_atom_site_aniso_U_22
_atom_site_aniso_U_33
_atom_site_aniso_U_23
_atom_site_aniso_U_13
_atom_site_aniso_U_12
Ru1 0.0174(5) 0.0174(5) 0.0221(5) -0.0031(4) -0.0032(3) -0.0055(4)
Ru2 0.0149(5) 0.0184(5) 0.0195(5) -0.0023(3) -0.0001(3) -0.0056(4)
Te1 0.0241(4) 0.0223(4) 0.0402(5) -0.0069(3) -0.0025(3) -0.0124(3)
Te2 0.0235(4) 0.0235(4) 0.0331(4) 0.0022(3) -0.0001(3) -0.0105(3)
Te3 0.0176(4) 0.0180(4) 0.0220(4) -0.0027(3) -0.0024(3) -0.0070(3)
Te4 0.0169(4) 0.0177(4) 0.0251(4) -0.0049(3) -0.0001(3) -0.0063(3)
Te5 0.0227(4) 0.0263(4) 0.0305(4) -0.0086(3) -0.0083(3) -0.0014(3)
Te6 0.0166(4) 0.0210(4) 0.0271(4) -0.0062(3) -0.0023(3) -0.0073(3)
P1 0.0208(15) 0.0201(15) 0.0230(15) -0.0049(12) -0.0044(11) -0.0074(13)
P2 0.0156(15) 0.0207(15) 0.0228(15) -0.0043(11) -0.0021(11) -0.0064(12)
C1 0.018(6) 0.025(6) 0.042(7) 0.006(5) -0.001(5) -0.008(5)
C2 0.016(6) 0.030(7) 0.039(7) -0.013(5) -0.010(5) 0.006(5)
C3 0.029(7) 0.032(7) 0.032(7) 0.012(5) -0.007(5) -0.009(6)
C4 0.036(7) 0.038(7) 0.013(6) 0.006(5) -0.001(5) 0.003(6)
C5 0.034(7) 0.026(6) 0.036(7) -0.010(5) -0.019(6) 0.003(6)
C6 0.010(5) 0.033(6) 0.024(6) -0.004(5) 0.001(4) -0.005(5)
C7 0.041(8) 0.024(6) 0.024(6) -0.002(5) -0.009(5) -0.008(6)
C8 0.034(7) 0.042(8) 0.037(7) -0.008(6) 0.005(6) -0.007(6)
C9 0.032(7) 0.035(7) 0.034(7) -0.011(6) -0.002(6) 0.008(6)
C10 0.045(8) 0.024(6) 0.038(7) -0.003(5) -0.025(6) 0.003(6)
C11 0.031(7) 0.034(7) 0.020(6) -0.006(5) -0.004(5) -0.003(6)
C12 0.015(6) 0.022(6) 0.021(6) -0.001(4) -0.010(4) -0.006(5)
C13 0.018(6) 0.024(6) 0.034(7) -0.004(5) -0.002(5) -0.002(5)
C14 0.018(6) 0.020(6) 0.038(7) 0.000(5) -0.002(5) 0.002(5)
C15 0.027(7) 0.030(7) 0.038(7) 0.003(5) -0.013(5) -0.005(6)
C16 0.029(7) 0.047(8) 0.055(9) -0.006(7) -0.016(6) -0.020(7)
C17 0.025(7) 0.019(6) 0.036(7) -0.008(5) -0.008(5) 0.003(5)
C18 0.014(6) 0.019(5) 0.023(6) -0.014(4) 0.002(4) -0.004(5)
C19 0.014(6) 0.033(7) 0.022(6) -0.013(5) 0.004(4) 0.000(5)
C20 0.033(7) 0.032(7) 0.036(7) -0.008(5) 0.000(5) -0.021(6)
C21 0.028(7) 0.031(7) 0.038(7) -0.001(6) 0.002(5) -0.014(6)
C22 0.039(8) 0.031(7) 0.029(7) 0.004(5) -0.004(5) -0.003(6)
C23 0.035(7) 0.022(6) 0.026(6) -0.006(5) -0.007(5) -0.018(5)
C24 0.023(7) 0.024(6) 0.042(7) 0.001(5) 0.008(5) -0.004(5)
C25 0.026(7) 0.048(8) 0.021(6) -0.016(5) 0.011(5) -0.016(6)
C26 0.023(6) 0.027(6) 0.017(6) 0.006(5) 0.009(5) -0.003(5)
C27 0.031(7) 0.036(7) 0.034(7) -0.018(5) 0.018(5) -0.027(6)
C28 0.008(6) 0.041(7) 0.035(7) 0.002(6) 0.000(5) -0.005(5)
C29 0.017(6) 0.017(5) 0.024(6) -0.001(4) -0.001(4) -0.009(5)
C30 0.028(7) 0.018(6) 0.019(6) 0.003(4) -0.006(5) -0.005(5)
C31 0.027(7) 0.030(7) 0.027(7) 0.001(5) 0.002(5) -0.005(6)
C32 0.047(8) 0.029(7) 0.030(7) -0.007(5) 0.015(6) -0.021(6)
C33 0.036(8) 0.040(7) 0.020(6) -0.005(5) 0.007(5) -0.016(6)
C34 0.030(7) 0.024(6) 0.028(7) -0.010(5) 0.001(5) -0.007(5)
C35 0.017(6) 0.024(6) 0.022(6) 0.000(5) -0.004(4) 0.000(5)
C36 0.015(6) 0.025(6) 0.020(6) -0.001(5) -0.005(4) -0.004(5)
C37 0.031(7) 0.045(8) 0.033(7) -0.004(6) -0.003(5) -0.018(6)
C38 0.012(6) 0.067(9) 0.023(6) 0.005(6) -0.002(5) -0.011(6)
C39 0.024(7) 0.030(6) 0.031(7) -0.003(5) -0.001(5) -0.005(6)
C40 0.017(6) 0.026(6) 0.033(7) -0.002(5) 0.010(5) -0.004(5)
C41 0.003(5) 0.023(6) 0.034(7) -0.005(5) -0.005(4) 0.002(5)
C42 0.017(6) 0.019(6) 0.025(6) -0.007(4) 0.004(4) -0.008(5)
C43 0.017(6) 0.020(6) 0.048(8) -0.012(5) -0.011(5) -0.002(5)
C44 0.014(6) 0.018(6) 0.050(8) -0.006(5) 0.000(5) -0.010(5)
C45 0.019(6) 0.024(6) 0.034(7) 0.001(5) -0.002(5) -0.005(5)
C46 0.016(6) 0.017(6) 0.032(6) 0.000(5) 0.001(5) -0.003(5)
C47 0.044(9) 0.074(11) 0.048(9) -0.021(8) 0.008(7) -0.014(8)
Cl1 0.043(2) 0.051(2) 0.052(2) 0.0044(17) 0.0020(16) 0.0007(17)
Cl2 0.049(2) 0.076(3) 0.048(2) -0.0033(19) -0.0022(17) 0.015(2)

loop_
_atom_type_symbol
_atom_type_description
_atom_type_scat_dispersion_real
_atom_type_scat_dispersion_imag
_atom_type_scat_source
C C 0.0033 0.0016 'International Tables Vol C Tables 4.2.6.8 and 6.1.1.4'
H H 0.0000 0.0000 'International Tables Vol C Tables 4.2.6.8 and 6.1.1.4'
P P 0.1023 0.0942 'International Tables Vol C Tables 4.2.6.8 and 6.1.1.4'
Ru Ru -1.2594 0.8363 'International Tables Vol C Tables 4.2.6.8 and 6.1.1.4'
Te Te -0.5308 1.6751 'International Tables Vol C Tables 4.2.6.8 and 6.1.1.4'
Cl Cl 0.1484 0.1585 'International Tables Vol C Tables 4.2.6.8 and 6.1.1.4'

loop_
_geom_angle_atom_site_label_1
_geom_angle_atom_site_label_2
_geom_angle_atom_site_label_3
_geom_angle
_geom_angle_site_symmetry_1
_geom_angle_site_symmetry_3
_geom_angle_publ_flag
C1 Ru1 C4 62.2(4) . . ?
C1 Ru1 C5 36.8(4) . . ?
C4 Ru1 C5 37.6(4) . . ?
C1 Ru1 C3 61.5(4) . . ?
C4 Ru1 C3 36.7(4) . . ?
C5 Ru1 C3 61.5(4) . . ?
C1 Ru1 C2 37.9(4) . . ?
C4 Ru1 C2 62.2(4) . . ?
C5 Ru1 C2 62.3(4) . . ?
C3 Ru1 C2 36.5(4) . . ?
C1 Ru1 P1 98.2(3) . . ?
C4 Ru1 P1 159.9(3) . . ?
C5 Ru1 P1 127.7(3) . . ?
C3 Ru1 P1 131.7(3) . . ?
C2 Ru1 P1 100.0(3) . . ?
C1 Ru1 Te4 116.3(3) . . ?
C4 Ru1 Te4 103.1(3) . . ?
C5 Ru1 Te4 92.2(3) . . ?
C3 Ru1 Te4 138.8(3) . . ?
C2 Ru1 Te4 153.3(3) . . ?
P1 Ru1 Te4 89.28(7) . . ?
C1 Ru1 Te1 147.0(3) . . ?
C4 Ru1 Te1 101.9(3) . . ?
C5 Ru1 Te1 139.2(3) . . ?
C3 Ru1 Te1 88.2(3) . . ?
C2 Ru1 Te1 109.5(3) . . ?
P1 Ru1 Te1 92.60(8) . . ?
Te4 Ru1 Te1 94.90(4) . . ?
C28 Ru2 C27 36.6(4) . . ?
C28 Ru2 C25 61.7(4) . . ?
C27 Ru2 C25 61.1(4) . . ?
C28 Ru2 C24 37.8(4) . . ?
C27 Ru2 C24 62.0(4) . . ?
C25 Ru2 C24 36.8(4) . . ?
C28 Ru2 C26 61.6(4) . . ?
C27 Ru2 C26 36.8(4) . . ?
C25 Ru2 C26 36.5(4) . . ?
C24 Ru2 C26 61.8(4) . . ?
C28 Ru2 P2 98.5(3) . . ?
C27 Ru2 P2 130.2(3) . . ?
C25 Ru2 P2 127.2(3) . . ?
C24 Ru2 P2 96.7(3) . . ?
C26 Ru2 P2 157.8(3) . . ?
C28 Ru2 Te3 114.9(3) . . ?
C27 Ru2 Te3 93.1(3) . . ?
C25 Ru2 Te3 141.7(3) . . ?
C24 Ru2 Te3 152.5(3) . . ?
C26 Ru2 Te3 105.9(3) . . ?
P2 Ru2 Te3 90.98(7) . . ?
C28 Ru2 Te6 146.7(3) . . ?
C27 Ru2 Te6 137.6(3) . . ?
C25 Ru2 Te6 87.3(3) . . ?
C24 Ru2 Te6 109.6(3) . . ?
C26 Ru2 Te6 101.1(3) . . ?
P2 Ru2 Te6 90.86(7) . . ?
Te3 Ru2 Te6 96.62(3) . . ?
Ru1 Te1 Te2 103.95(3) . . ?
Te1 Te2 Te3 91.71(3) . . ?
Ru2 Te3 Te2 104.95(3) . . ?
Ru2 Te3 Te4 109.06(3) . . ?
Te2 Te3 Te4 88.50(3) . . ?
Ru1 Te4 Te5 105.40(3) . . ?
Ru1 Te4 Te3 111.48(3) . . ?
Te5 Te4 Te3 90.44(3) . . ?
Te6 Te5 Te4 91.34(3) . . ?
Ru2 Te6 Te5 102.79(3) . . ?
C12 P1 C18 101.4(5) . . ?
C12 P1 C6 102.0(5) . . ?
C18 P1 C6 103.1(4) . . ?
C12 P1 Ru1 117.4(3) . . ?
C18 P1 Ru1 115.3(3) . . ?
C6 P1 Ru1 115.4(3) . . ?
C35 P2 C29 102.6(5) . . ?
C35 P2 C41 102.9(5) . . ?
C29 P2 C41 98.7(5) . . ?
C35 P2 Ru2 110.1(3) . . ?
C29 P2 Ru2 121.1(3) . . ?
C41 P2 Ru2 119.0(3) . . ?
C5 C1 C2 108.9(10) . . ?
C5 C1 Ru1 72.3(6) . . ?
C2 C1 Ru1 72.5(6) . . ?
C5 C1 H1 125.5 . . ?
C2 C1 H1 125.5 . . ?
Ru1 C1 H1 121.3 . . ?
C3 C2 C1 105.6(10) . . ?
C3 C2 Ru1 71.0(6) . . ?
C1 C2 Ru1 69.6(6) . . ?
C3 C2 H2 127.2 . . ?
C1 C2 H2 127.2 . . ?
Ru1 C2 H2 123.9 . . ?
C2 C3 C4 110.8(10) . . ?
C2 C3 Ru1 72.5(6) . . ?
C4 C3 Ru1 71.5(6) . . ?
C2 C3 H3 124.6 . . ?
C4 C3 H3 124.6 . . ?
Ru1 C3 H3 123.0 . . ?
C3 C4 C5 106.7(10) . . ?
C3 C4 Ru1 71.7(6) . . ?
C5 C4 Ru1 71.2(6) . . ?
C3 C4 H4 126.7 . . ?
C5 C4 H4 126.7 . . ?
Ru1 C4 H4 122.1 . . ?
C1 C5 C4 108.0(10) . . ?
C1 C5 Ru1 70.9(6) . . ?
C4 C5 Ru1 71.2(6) . . ?
C1 C5 H5 126.0 . . ?
C4 C5 H5 126.0 . . ?
Ru1 C5 H5 123.5 . . ?
C7 C6 C11 119.2(10) . . ?
C7 C6 P1 122.8(8) . . ?
C11 C6 P1 118.0(8) . . ?
C6 C7 C8 121.0(11) . . ?
C6 C7 H7 119.5 . . ?
C8 C7 H7 119.5 . . ?
C9 C8 C7 120.2(11) . . ?
C9 C8 H8 119.9 . . ?
C7 C8 H8 119.9 . . ?
C8 C9 C10 119.5(11) . . ?
C8 C9 H9 120.2 . . ?
C10 C9 H9 120.2 . . ?
C11 C10 C9 120.6(12) . . ?
C11 C10 H10 119.7 . . ?
C9 C10 H10 119.7 . . ?
C10 C11 C6 119.4(11) . . ?
C10 C11 H11 120.3 . . ?
C6 C11 H11 120.3 . . ?
C13 C12 C17 117.0(9) . . ?
C13 C12 P1 120.6(8) . . ?
C17 C12 P1 122.0(8) . . ?
C14 C13 C12 122.7(10) . . ?
C14 C13 H13 118.7 . . ?
C12 C13 H13 118.7 . . ?
C15 C14 C13 119.7(10) . . ?
C15 C14 H14 120.1 . . ?
C13 C14 H14 120.1 . . ?
C14 C15 C16 120.7(11) . . ?
C14 C15 H15 119.6 . . ?
C16 C15 H15 119.6 . . ?
C15 C16 C17 121.0(11) . . ?
C15 C16 H16 119.5 . . ?
C17 C16 H16 119.5 . . ?
C12 C17 C16 118.9(10) . . ?
C12 C17 H17 120.5 . . ?
C16 C17 H17 120.5 . . ?
C19 C18 C23 117.3(9) . . ?
C19 C18 P1 120.6(8) . . ?
C23 C18 P1 121.9(7) . . ?
C20 C19 C18 120.7(10) . . ?
C20 C19 H19 119.6 . . ?
C18 C19 H19 119.6 . . ?
C19 C20 C21 121.5(11) . . ?
C19 C20 H20 119.3 . . ?
C21 C20 H20 119.3 . . ?
C22 C21 C20 118.0(10) . . ?
C22 C21 H21 121.0 . . ?
C20 C21 H21 121.0 . . ?
C23 C22 C21 121.4(11) . . ?
C23 C22 H22 119.3 . . ?
C21 C22 H22 119.3 . . ?
C22 C23 C18 120.9(10) . . ?
C22 C23 H23 119.5 . . ?
C18 C23 H23 119.5 . . ?
C25 C24 C28 106.2(10) . . ?
C25 C24 Ru2 71.6(6) . . ?
C28 C24 Ru2 70.4(6) . . ?
C25 C24 H24 126.9 . . ?
C28 C24 H24 126.9 . . ?
Ru2 C24 H24 122.9 . . ?
C26 C25 C24 109.9(11) . . ?
C26 C25 Ru2 72.8(6) . . ?
C24 C25 Ru2 71.6(6) . . ?
C26 C25 H25 125.0 . . ?
C24 C25 H25 125.0 . . ?
Ru2 C25 H25 122.2 . . ?
C25 C26 C27 106.7(10) . . ?
C25 C26 Ru2 70.7(6) . . ?
C27 C26 Ru2 70.4(6) . . ?
C25 C26 H26 126.6 . . ?
C27 C26 H26 126.6 . . ?
Ru2 C26 H26 123.9 . . ?
C28 C27 C26 109.1(10) . . ?
C28 C27 Ru2 71.2(6) . . ?
C26 C27 Ru2 72.8(6) . . ?
C28 C27 H27 125.4 . . ?
C26 C27 H27 125.4 . . ?
Ru2 C27 H27 122.2 . . ?
C27 C28 C24 108.0(10) . . ?
C27 C28 Ru2 72.2(6) . . ?
C24 C28 Ru2 71.8(6) . . ?
C27 C28 H28 126.0 . . ?
C24 C28 H28 126.0 . . ?
Ru2 C28 H28 121.8 . . ?
C34 C29 C30 117.4(9) . . ?
C34 C29 P2 126.0(8) . . ?
C30 C29 P2 116.4(7) . . ?
C31 C30 C29 121.8(10) . . ?
C31 C30 H30 119.1 . . ?
C29 C30 H30 119.1 . . ?
C30 C31 C32 118.6(11) . . ?
C30 C31 H31 120.7 . . ?
C32 C31 H31 120.7 . . ?
C33 C32 C31 121.0(11) . . ?
C33 C32 H32 119.5 . . ?
C31 C32 H32 119.5 . . ?
C32 C33 C34 120.3(11) . . ?
C32 C33 H33 119.9 . . ?
C34 C33 H33 119.9 . . ?
C29 C34 C33 120.9(11) . . ?
C29 C34 H34 119.6 . . ?
C33 C34 H34 119.6 . . ?
C36 C35 C40 118.4(10) . . ?
C36 C35 P2 119.7(8) . . ?
C40 C35 P2 121.4(8) . . ?
C37 C36 C35 121.5(10) . . ?
C37 C36 H36 119.2 . . ?
C35 C36 H36 119.2 . . ?
C36 C37 C38 119.7(11) . . ?
C36 C37 H37 120.1 . . ?
C38 C37 H37 120.1 . . ?
C37 C38 C39 119.6(11) . . ?
C37 C38 H38 120.2 . . ?
C39 C38 H38 120.2 . . ?
C40 C39 C38 120.0(11) . . ?
C40 C39 H39 120.0 . . ?
C38 C39 H39 120.0 . . ?
C39 C40 C35 120.7(11) . . ?
C39 C40 H40 119.7 . . ?
C35 C40 H40 119.7 . . ?
C42 C41 C46 119.9(10) . . ?
C42 C41 P2 118.4(8) . . ?
C46 C41 P2 121.7(8) . . ?
C41 C42 C43 119.3(10) . . ?
C41 C42 H42 120.4 . . ?
C43 C42 H42 120.4 . . ?
C44 C43 C42 118.8(10) . . ?
C44 C43 H43 120.6 . . ?
C42 C43 H43 120.6 . . ?
C45 C44 C43 122.3(10) . . ?
C45 C44 H44 118.9 . . ?
C43 C44 H44 118.9 . . ?
C44 C45 C46 119.4(10) . . ?
C44 C45 H45 120.3 . . ?
C46 C45 H45 120.3 . . ?
C45 C46 C41 120.3(10) . . ?
C45 C46 H46 119.9 . . ?
C41 C46 H46 119.9 . . ?
Cl2 C47 Cl1 112.1(7) . . ?
Cl2 C47 H47A 109.2 . . ?
Cl1 C47 H47A 109.2 . . ?
Cl2 C47 H47B 109.2 . . ?
Cl1 C47 H47B 109.2 . . ?
H47A C47 H47B 107.9 . . ?

loop_
_geom_bond_atom_site_label_1
_geom_bond_atom_site_label_2
_geom_bond_distance
_geom_bond_site_symmetry_2
_geom_bond_publ_flag
Ru1 C1 2.199(11) . ?
Ru1 C4 2.217(10) . ?
Ru1 C5 2.217(11) . ?
Ru1 C3 2.219(10) . ?
Ru1 C2 2.238(10) . ?
Ru1 P1 2.294(3) . ?
Ru1 Te4 2.5616(11) . ?
Ru1 Te1 2.6378(11) . ?
Ru2 C28 2.203(10) . ?
Ru2 C27 2.216(10) . ?
Ru2 C25 2.220(10) . ?
Ru2 C24 2.221(11) . ?
Ru2 C26 2.246(9) . ?
Ru2 P2 2.284(3) . ?
Ru2 Te3 2.5628(11) . ?
Ru2 Te6 2.6514(11) . ?
Te1 Te2 2.7159(11) . ?
Te2 Te3 2.7397(10) . ?
Te3 Te4 3.0461(11) . ?
Te4 Te5 2.7254(11) . ?
Te5 Te6 2.7058(10) . ?
P1 C12 1.828(10) . ?
P1 C18 1.837(10) . ?
P1 C6 1.845(11) . ?
P2 C35 1.843(10) . ?
P2 C29 1.846(10) . ?
P2 C41 1.854(11) . ?
C1 C5 1.392(16) . ?
C1 C2 1.440(15) . ?
C1 H1 0.9500 . ?
C2 C3 1.396(15) . ?
C2 H2 0.9500 . ?
C3 C4 1.398(16) . ?
C3 H3 0.9500 . ?
C4 C5 1.428(16) . ?
C4 H4 0.9500 . ?
C5 H5 0.9500 . ?
C6 C7 1.376(14) . ?
C6 C11 1.415(15) . ?
C7 C8 1.378(16) . ?
C7 H7 0.9500 . ?
C8 C9 1.377(17) . ?
C8 H8 0.9500 . ?
C9 C10 1.400(17) . ?
C9 H9 0.9500 . ?
C10 C11 1.370(15) . ?
C10 H10 0.9500 . ?
C11 H11 0.9500 . ?
C12 C13 1.397(14) . ?
C12 C17 1.411(14) . ?
C13 C14 1.383(14) . ?
C13 H13 0.9500 . ?
C14 C15 1.351(15) . ?
C14 H14 0.9500 . ?
C15 C16 1.364(16) . ?
C15 H15 0.9500 . ?
C16 C17 1.421(15) . ?
C16 H16 0.9500 . ?
C17 H17 0.9500 . ?
C18 C19 1.400(14) . ?
C18 C23 1.413(14) . ?
C19 C20 1.364(15) . ?
C19 H19 0.9500 . ?
C20 C21 1.392(15) . ?
C20 H20 0.9500 . ?
C21 C22 1.382(16) . ?
C21 H21 0.9500 . ?
C22 C23 1.360(15) . ?
C22 H22 0.9500 . ?
C23 H23 0.9500 . ?
C24 C25 1.402(16) . ?
C24 C28 1.435(16) . ?
C24 H24 0.9500 . ?
C25 C26 1.400(15) . ?
C25 H25 0.9500 . ?
C26 C27 1.410(15) . ?
C26 H26 0.9500 . ?
C27 C28 1.388(15) . ?
C27 H27 0.9500 . ?
C28 H28 0.9500 . ?
C29 C34 1.377(14) . ?
C29 C30 1.416(14) . ?
C30 C31 1.361(14) . ?
C30 H30 0.9500 . ?
C31 C32 1.393(16) . ?
C31 H31 0.9500 . ?
C32 C33 1.351(16) . ?
C32 H32 0.9500 . ?
C33 C34 1.387(14) . ?
C33 H33 0.9500 . ?
C34 H34 0.9500 . ?
C35 C36 1.381(14) . ?
C35 C40 1.413(14) . ?
C36 C37 1.370(15) . ?
C36 H36 0.9500 . ?
C37 C38 1.397(17) . ?
C37 H37 0.9500 . ?
C38 C39 1.398(16) . ?
C38 H38 0.9500 . ?
C39 C40 1.367(14) . ?
C39 H39 0.9500 . ?
C40 H40 0.9500 . ?
C41 C42 1.384(14) . ?
C41 C46 1.387(14) . ?
C42 C43 1.413(14) . ?
C42 H42 0.9500 . ?
C43 C44 1.364(15) . ?
C43 H43 0.9500 . ?
C44 C45 1.359(15) . ?
C44 H44 0.9500 . ?
C45 C46 1.381(14) . ?
C45 H45 0.9500 . ?
C46 H46 0.9500 . ?
C47 Cl2 1.730(14) . ?
C47 Cl1 1.779(13) . ?
C47 H47A 0.9900 . ?
C47 H47B 0.9900 . ?
